data_4348227
loop_
_publ_author_name
'Chalmers, Brian A.'
'Meigh, Christina B. E.'
'Nejman, Phillip S.'
'B\"uhl, Michael'
'L\'ebl, Tom\'a\<s'
'Woollins, J. Derek'
'Slawin, Alexandra M. Z.'
'Kilian, Petr'

_publ_section_title
;
 Geminally Substituted Tris(acenaphthyl) and Bis(acenaphthyl) Arsines,
 Stibines, and Bismuthine: A Structural and Nuclear Magnetic Resonance
 Investigation.
;
_journal_issue 14
_journal_name_full 'Inorganic chemistry'
_journal_page_first 7117
_journal_page_last 7125
_journal_paper_doi 10.1021/acs.inorgchem.6b01079
_journal_volume 55
_journal_year 2016
_chemical_formula_moiety 'C61 H74 P3 Sb'
_chemical_formula_sum 'C61 H74 P3 Sb'
_chemical_formula_weight 1021.93
_space_group_crystal_system triclinic
_space_group_IT_number 2
_space_group_name_Hall '-P 1'
_space_group_name_H-M_alt 'P -1'
_atom_sites_solution_hydrogens geom
_atom_sites_solution_primary direct
_atom_sites_solution_secondary difmap
_audit_creation_date 2015-09-22
_audit_creation_method 'by CrystalStructure 4.1'
_cell_angle_alpha 83.741(7)
_cell_angle_beta 83.381(6)
_cell_angle_gamma 88.610(7)
_cell_formula_units_Z 2
_cell_length_a 12.015(2)
_cell_length_b 14.963(2)
_cell_length_c 15.989(3)
_cell_measurement_reflns_used 7939
_cell_measurement_temperature 93
_cell_measurement_theta_max 27.60
_cell_measurement_theta_min 1.70
_cell_volume 2838.1(8)
_computing_cell_refinement 'CrystalClear-SM Expert 2.1 b32'
_computing_data_collection 'CrystalClear-SM Expert 2.1 b32 (Rigaku, 2014)'
_computing_data_reduction 'CrystalClear-SM Expert 2.1 b32'
_computing_molecular_graphics 'CrystalStructure 4.1'
_computing_publication_material 'CrystalStructure 4.1 (Rigaku, 2014)'
_computing_structure_refinement 'SHELXL2013 (Sheldrick, 2008)'
_computing_structure_solution 'DIRDIF99-PATTY (Gould, et al., 1999)'
_diffrn_ambient_temperature 93
_diffrn_detector_area_resol_mean 5.814
_diffrn_measured_fraction_theta_full 0.996
_diffrn_measured_fraction_theta_max 0.995
_diffrn_measurement_device_type 'Rigaku XtaLAB P200'
_diffrn_measurement_method \w
_diffrn_radiation_type 'Mo K\a'
_diffrn_radiation_wavelength 0.71075
_diffrn_reflns_av_R_equivalents 0.0545
_diffrn_reflns_Laue_measured_fraction_full 0.996
_diffrn_reflns_Laue_measured_fraction_max 0.995
_diffrn_reflns_limit_h_max 14
_diffrn_reflns_limit_h_min -14
_diffrn_reflns_limit_k_max 18
_diffrn_reflns_limit_k_min -18
_diffrn_reflns_limit_l_max 19
_diffrn_reflns_limit_l_min -19
_diffrn_reflns_number 41065
_diffrn_reflns_point_group_measured_fraction_full 0.996
_diffrn_reflns_point_group_measured_fraction_max 0.995
_diffrn_reflns_theta_full 25.000
_diffrn_reflns_theta_max 25.392
_diffrn_reflns_theta_min 1.290
_diffrn_standards_number 0
_exptl_absorpt_coefficient_mu 0.605
_exptl_absorpt_correction_T_max 0.982
_exptl_absorpt_correction_T_min 0.692
_exptl_absorpt_correction_type multi-scan
_exptl_absorpt_process_details 'REQAB (Rigaku, 1998)'
_exptl_crystal_colour yellow
_exptl_crystal_density_diffrn 1.196
_exptl_crystal_density_method 'not measured'
_exptl_crystal_description platelet
_exptl_crystal_F_000 1072.00
_exptl_crystal_size_max 0.120
_exptl_crystal_size_mid 0.100
_exptl_crystal_size_min 0.030
_refine_diff_density_max 3.90
_refine_diff_density_min -0.81
_refine_ls_extinction_method none
_refine_ls_goodness_of_fit_ref 1.074
_refine_ls_hydrogen_treatment constr
_refine_ls_number_parameters 639
_refine_ls_number_reflns 10388
_refine_ls_number_restraints 135
_refine_ls_R_factor_all 0.0719
_refine_ls_R_factor_gt 0.0645
_refine_ls_shift/su_max 0.000
_refine_ls_structure_factor_coef Fsqd
_refine_ls_weighting_details 'w = 1/[\s^2^(Fo^2^)+(0.1237P)^2^+17.6508P] where P=(Fo^2^+2Fc^2^)/3'
_refine_ls_weighting_scheme calc
_refine_ls_wR_factor_gt 0.1955
_refine_ls_wR_factor_ref 0.2053
_reflns_number_gt 9135
_reflns_number_total 10388
_reflns_threshold_expression F^2^>2.0\s(F^2^)
_cod_data_source_file ic6b01079_si_002.cif
_cod_data_source_block 3
_cod_database_code 4348227

loop_
_space_group_symop_id
_space_group_symop_operation_xyz
1 +X,+Y,+Z
2 -X,-Y,-Z

loop_
_atom_site_label
_atom_site_type_symbol
_atom_site_fract_x
_atom_site_fract_y
_atom_site_fract_z
_atom_site_U_iso_or_equiv
_atom_site_adp_type
_atom_site_occupancy
_atom_site_site_symmetry_order
_atom_site_calc_flag
_atom_site_refinement_flags_posn
_atom_site_refinement_flags_adp
_atom_site_refinement_flags_occupancy
Sb1 Sb 0.23446(3) 0.20506(2) 0.19275(2) 0.01186(14) Uani 1 1 d . . .
P19 P 0.46256(12) 0.22432(9) 0.05546(9) 0.0156(3) Uani 1 1 d . . .
P29 P 0.03614(12) 0.34302(9) 0.15067(9) 0.0162(3) Uani 1 1 d . . .
P49 P 0.34006(11) 0.23357(9) 0.36064(9) 0.0148(3) Uani 1 1 d . . .
C1 C 0.3443(4) 0.0853(4) 0.2103(3) 0.0140(10) Uani 1 1 d . . .
C2 C 0.2978(4) 0.0103(4) 0.2595(3) 0.0153(11) Uani 1 1 d . . .
H2 H 0.2184 0.0073 0.2695 0.018 Uiso 1 1 calc R U .
C3 C 0.3609(5) -0.0625(4) 0.2959(4) 0.0188(11) Uani 1 1 d . . .
H3 H 0.3247 -0.1134 0.3271 0.023 Uiso 1 1 calc R U .
C4 C 0.4753(5) -0.0572(4) 0.2848(3) 0.0153(11) Uani 1 1 d . . .
C5 C 0.5253(4) 0.0179(4) 0.2341(3) 0.0144(11) Uani 1 1 d . . .
C6 C 0.6430(5) 0.0152(4) 0.2323(3) 0.0165(11) Uani 1 1 d . . .
C7 C 0.7044(5) 0.0821(4) 0.1842(3) 0.0174(11) Uani 1 1 d . . .
H7 H 0.7833 0.0841 0.1842 0.021 Uiso 1 1 calc R U .
C8 C 0.6473(5) 0.1482(4) 0.1346(3) 0.0164(11) Uani 1 1 d . . .
H8 H 0.6906 0.1924 0.0988 0.020 Uiso 1 1 calc R U .
C9 C 0.5316(5) 0.1523(4) 0.1351(3) 0.0146(11) Uani 1 1 d . . .
C10 C 0.4644(4) 0.0877(4) 0.1918(3) 0.0132(10) Uani 1 1 d . . .
C11 C 0.5657(5) -0.1186(4) 0.3183(4) 0.0188(11) Uani 1 1 d . . .
H11A H 0.5673 -0.1769 0.2943 0.023 Uiso 1 1 calc R U .
H11B H 0.5535 -0.1297 0.3808 0.023 Uiso 1 1 calc R U .
C12 C 0.6762(5) -0.0666(4) 0.2888(4) 0.0219(12) Uani 1 1 d . . .
H12A H 0.7098 -0.0484 0.3379 0.026 Uiso 1 1 calc R U .
H12B H 0.7312 -0.1043 0.2570 0.026 Uiso 1 1 calc R U .
C13 C 0.4778(5) 0.1476(4) -0.0307(4) 0.0226(12) Uani 1 1 d . . .
H13 H 0.4493 0.0880 -0.0033 0.027 Uiso 1 1 calc R U .
C14 C 0.3999(6) 0.1774(5) -0.0988(4) 0.0281(14) Uani 1 1 d . . .
H14A H 0.3893 0.1271 -0.1314 0.034 Uiso 1 1 calc R U .
H14B H 0.4335 0.2279 -0.1368 0.034 Uiso 1 1 calc R U .
H14C H 0.3272 0.1963 -0.0715 0.034 Uiso 1 1 calc R U .
C15 C 0.5976(6) 0.1296(5) -0.0704(4) 0.0292(14) Uani 1 1 d . . .
H15A H 0.6282 0.1851 -0.1021 0.035 Uiso 1 1 calc R U .
H15B H 0.5965 0.0830 -0.1088 0.035 Uiso 1 1 calc R U .
H15C H 0.6444 0.1093 -0.0256 0.035 Uiso 1 1 calc R U .
C16 C 0.5647(5) 0.3168(4) 0.0221(4) 0.0239(13) Uani 1 1 d . . .
H16 H 0.6402 0.2903 0.0057 0.029 Uiso 1 1 calc R U .
C17 C 0.5265(6) 0.3761(5) -0.0548(4) 0.0311(15) Uani 1 1 d . . .
H17A H 0.5782 0.4262 -0.0710 0.037 Uiso 1 1 calc R U .
H17B H 0.4508 0.3996 -0.0398 0.037 Uiso 1 1 calc R U .
H17C H 0.5261 0.3400 -0.1024 0.037 Uiso 1 1 calc R U .
C18 C 0.5711(6) 0.3714(4) 0.0959(5) 0.0324(15) Uani 1 1 d . . .
H18A H 0.4971 0.3972 0.1125 0.039 Uiso 1 1 calc R U .
H18B H 0.6250 0.4200 0.0791 0.039 Uiso 1 1 calc R U .
H18C H 0.5954 0.3325 0.1439 0.039 Uiso 1 1 calc R U .
C21 C 0.1502(4) 0.1552(4) 0.0904(3) 0.0148(11) Uani 1 1 d . . .
C22 C 0.2001(5) 0.0799(4) 0.0573(3) 0.0168(11) Uani 1 1 d . . .
H22 H 0.2588 0.0506 0.0853 0.020 Uiso 1 1 calc R U .
C23 C 0.1699(5) 0.0434(4) -0.0151(4) 0.0198(12) Uani 1 1 d . . .
H23 H 0.2088 -0.0074 -0.0355 0.024 Uiso 1 1 calc R U .
C24 C 0.0839(5) 0.0828(4) -0.0550(3) 0.0188(12) Uani 1 1 d . . .
C25 C 0.0293(5) 0.1586(4) -0.0221(4) 0.0175(11) Uani 1 1 d . . .
C26 C -0.0581(5) 0.1901(4) -0.0705(4) 0.0213(12) Uani 1 1 d . . .
C27 C -0.1193(5) 0.2639(4) -0.0478(4) 0.0235(13) Uani 1 1 d . . .
H27 H -0.1800 0.2857 -0.0777 0.028 Uiso 1 1 calc R U .
C28 C -0.0903(5) 0.3070(4) 0.0207(4) 0.0219(12) Uani 1 1 d . . .
H28 H -0.1318 0.3593 0.0347 0.026 Uiso 1 1 calc R U .
C29 C -0.0046(5) 0.2775(4) 0.0690(3) 0.0172(11) Uani 1 1 d . . .
C30 C 0.0596(4) 0.1981(4) 0.0482(3) 0.0152(11) Uani 1 1 d . . .
C31 C 0.0315(5) 0.0610(4) -0.1322(4) 0.0226(12) Uani 1 1 d . . .
H31A H 0.0021 -0.0009 -0.1238 0.027 Uiso 1 1 calc R U .
H31B H 0.0869 0.0671 -0.1833 0.027 Uiso 1 1 calc R U .
C32 C -0.0659(5) 0.1318(5) -0.1408(4) 0.0270(14) Uani 1 1 d . . .
H32A H -0.0559 0.1681 -0.1967 0.032 Uiso 1 1 calc R U .
H32B H -0.1394 0.1018 -0.1340 0.032 Uiso 1 1 calc R U .
C33 C 0.1060(5) 0.4407(4) 0.0817(4) 0.0235(13) Uani 1 1 d . . .
H33 H 0.0473 0.4853 0.0646 0.028 Uiso 1 1 calc R U .
C34 C 0.1742(6) 0.4106(5) 0.0006(5) 0.0392(18) Uani 1 1 d . . .
H34A H 0.2242 0.3604 0.0164 0.047 Uiso 1 1 calc R U .
H34B H 0.2187 0.4610 -0.0288 0.047 Uiso 1 1 calc R U .
H34C H 0.1226 0.3914 -0.0370 0.047 Uiso 1 1 calc R U .
C35 C 0.1866(7) 0.4861(5) 0.1293(5) 0.0447(19) Uani 1 1 d . . .
H35A H 0.2210 0.5374 0.0930 0.054 Uiso 1 1 calc R U .
H35B H 0.2452 0.4431 0.1455 0.054 Uiso 1 1 calc R U .
H35C H 0.1459 0.5072 0.1803 0.054 Uiso 1 1 calc R U .
C36 C -0.0987(5) 0.3945(4) 0.1934(4) 0.0241(13) Uani 1 1 d . . .
H36 H -0.1338 0.4269 0.1448 0.029 Uiso 1 1 calc R U .
C37 C -0.1781(6) 0.3224(5) 0.2362(5) 0.0340(16) Uani 1 1 d . . .
H37A H -0.2478 0.3504 0.2593 0.041 Uiso 1 1 calc R U .
H37B H -0.1434 0.2877 0.2822 0.041 Uiso 1 1 calc R U .
H37C H -0.1945 0.2823 0.1948 0.041 Uiso 1 1 calc R U .
C38 C -0.0728(7) 0.4634(6) 0.2518(6) 0.047(2) Uani 1 1 d . . .
H38A H -0.0374 0.4331 0.2996 0.057 Uiso 1 1 calc R U .
H38B H -0.1425 0.4928 0.2731 0.057 Uiso 1 1 calc R U .
H38C H -0.0218 0.5086 0.2204 0.057 Uiso 1 1 calc R U .
C41 C 0.1095(4) 0.1566(4) 0.3000(3) 0.0138(10) Uani 1 1 d . . .
C42 C 0.0082(5) 0.1271(4) 0.2789(3) 0.0165(11) Uani 1 1 d . . .
H42 H 0.0015 0.1239 0.2207 0.020 Uiso 1 1 calc R U .
C43 C -0.0858(5) 0.1015(4) 0.3386(4) 0.0184(11) Uani 1 1 d . . .
H43 H -0.1530 0.0821 0.3205 0.022 Uiso 1 1 calc R U .
C44 C -0.0772(4) 0.1054(4) 0.4223(4) 0.0165(11) Uani 1 1 d . . .
C45 C 0.0250(5) 0.1334(4) 0.4465(3) 0.0157(11) Uani 1 1 d . . .
C46 C 0.0201(5) 0.1310(4) 0.5351(4) 0.0184(11) Uani 1 1 d . . .
C47 C 0.1125(5) 0.1545(4) 0.5700(4) 0.0206(12) Uani 1 1 d . . .
H47 H 0.1121 0.1519 0.6297 0.025 Uiso 1 1 calc R U .
C48 C 0.2085(5) 0.1828(4) 0.5150(4) 0.0199(12) Uani 1 1 d . . .
H48 H 0.2722 0.1999 0.5394 0.024 Uiso 1 1 calc R U .
C49 C 0.2152(4) 0.1873(4) 0.4271(3) 0.0154(11) Uani 1 1 d . . .
C50 C 0.1206(4) 0.1602(4) 0.3886(3) 0.0140(10) Uani 1 1 d . . .
C51 C -0.1602(5) 0.0838(4) 0.5012(4) 0.0208(12) Uani 1 1 d . . .
H51A H -0.1849 0.0207 0.5059 0.025 Uiso 1 1 calc R U .
H51B H -0.2268 0.1240 0.4998 0.025 Uiso 1 1 calc R U .
C52 C -0.0939(5) 0.0998(4) 0.5760(4) 0.0214(12) Uani 1 1 d . . .
H52A H -0.1315 0.1462 0.6093 0.026 Uiso 1 1 calc R U .
H52B H -0.0874 0.0435 0.6140 0.026 Uiso 1 1 calc R U .
C53 C 0.4567(5) 0.2027(4) 0.4264(3) 0.0175(11) Uani 1 1 d . . .
H53 H 0.4416 0.2301 0.4809 0.021 Uiso 1 1 calc R U .
C54 C 0.4655(5) 0.1013(4) 0.4454(4) 0.0222(12) Uani 1 1 d . . .
H54A H 0.5285 0.0860 0.4783 0.027 Uiso 1 1 calc R U .
H54B H 0.4776 0.0738 0.3921 0.027 Uiso 1 1 calc R U .
H54C H 0.3959 0.0786 0.4780 0.027 Uiso 1 1 calc R U .
C55 C 0.5672(5) 0.2396(5) 0.3785(4) 0.0284(14) Uani 1 1 d . . .
H55A H 0.5793 0.2168 0.3230 0.034 Uiso 1 1 calc R U .
H55B H 0.6294 0.2202 0.4111 0.034 Uiso 1 1 calc R U .
H55C H 0.5632 0.3055 0.3710 0.034 Uiso 1 1 calc R U .
C56 C 0.3201(5) 0.3565(4) 0.3718(4) 0.0242(13) Uani 1 1 d . . .
H56 H 0.3489 0.3701 0.4252 0.029 Uiso 1 1 calc R U .
C57 C 0.1978(6) 0.3860(4) 0.3736(5) 0.0337(15) Uani 1 1 d . . .
H57A H 0.1683 0.3704 0.3225 0.040 Uiso 1 1 calc R U .
H57B H 0.1920 0.4512 0.3756 0.040 Uiso 1 1 calc R U .
H57C H 0.1545 0.3554 0.4238 0.040 Uiso 1 1 calc R U .
C58 C 0.3868(6) 0.4104(5) 0.2961(5) 0.0405(18) Uani 1 1 d . . .
H58A H 0.3774 0.4748 0.3016 0.049 Uiso 1 1 calc R U .
H58B H 0.3592 0.3970 0.2435 0.049 Uiso 1 1 calc R U .
H58C H 0.4663 0.3939 0.2948 0.049 Uiso 1 1 calc R U .
C61 C 0.1484(13) 0.6450(16) 0.5333(5) 0.076(6) Uani 0.5 1 d D U P
H61A H 0.0721 0.6214 0.5416 0.091 Uiso 0.5 1 calc R U P
H61B H 0.1482 0.7038 0.5549 0.091 Uiso 0.5 1 calc R U P
H61C H 0.1976 0.6034 0.5641 0.091 Uiso 0.5 1 calc R U P
C62 C 0.1908(6) 0.6547(6) 0.4395(4) 0.031(3) Uani 0.5 1 d DG U P
C63 C 0.3028(6) 0.6727(6) 0.4122(4) 0.035(3) Uani 0.5 1 d DG U P
H63A H 0.3542 0.6775 0.4524 0.042 Uiso 0.5 1 calc R U P
C64 C 0.3396(5) 0.6838(6) 0.3261(4) 0.022(2) Uani 0.5 1 d G U P
H64A H 0.4162 0.6961 0.3074 0.027 Uiso 0.5 1 calc R U P
C65 C 0.2645(6) 0.6768(5) 0.2673(3) 0.012(2) Uani 0.5 1 d G U P
H65A H 0.2896 0.6843 0.2085 0.014 Uiso 0.5 1 calc R U P
C66 C 0.1524(6) 0.6587(7) 0.2946(4) 0.042(3) Uani 0.5 1 d G U P
H66A H 0.1010 0.6539 0.2545 0.051 Uiso 0.5 1 calc R U P
C67 C 0.1156(5) 0.6477(7) 0.3808(5) 0.046(4) Uani 0.5 1 d DG U P
H67A H 0.0390 0.6353 0.3994 0.055 Uiso 0.5 1 calc R U P
C68 C 0.8608(10) 0.7184(9) 0.2228(7) 0.044(3) Uani 0.5 1 d D U P
H68A H 0.9336 0.6874 0.2224 0.052 Uiso 0.5 1 calc R U P
H68B H 0.8630 0.7730 0.2513 0.052 Uiso 0.5 1 calc R U P
H68C H 0.8442 0.7346 0.1645 0.052 Uiso 0.5 1 calc R U P
C69 C 0.7706(6) 0.6569(5) 0.2696(4) 0.037(2) Uani 0.5 1 d DG U P
C70 C 0.6981(6) 0.6183(5) 0.2224(3) 0.019(2) Uani 0.5 1 d DG U P
H70A H 0.7033 0.6335 0.1628 0.022 Uiso 0.5 1 calc R U P
C71 C 0.6181(6) 0.5576(5) 0.2624(5) 0.030(2) Uani 0.5 1 d G U P
H71A H 0.5685 0.5313 0.2301 0.036 Uiso 0.5 1 calc R U P
C72 C 0.6105(7) 0.5355(6) 0.3495(5) 0.042(3) Uani 0.5 1 d G U P
H72A H 0.5558 0.4940 0.3768 0.050 Uiso 0.5 1 calc R U P
C73 C 0.6830(7) 0.5741(6) 0.3967(3) 0.043(3) Uani 0.5 1 d G U P
H73A H 0.6778 0.5590 0.4563 0.051 Uiso 0.5 1 calc R U P
C74 C 0.7630(6) 0.6348(5) 0.3568(4) 0.0123(18) Uani 0.5 1 d DG U P
H74A H 0.8126 0.6611 0.3891 0.015 Uiso 0.5 1 calc R U P

loop_
_atom_site_aniso_label
_atom_site_aniso_U_11
_atom_site_aniso_U_22
_atom_site_aniso_U_33
_atom_site_aniso_U_23
_atom_site_aniso_U_13
_atom_site_aniso_U_12
Sb1 0.0089(2) 0.0148(2) 0.0118(2) -0.00118(13) -0.00116(13) 0.00026(13)
P19 0.0128(7) 0.0186(7) 0.0148(7) 0.0004(5) -0.0014(5) 0.0005(5)
P29 0.0119(7) 0.0165(7) 0.0204(7) -0.0025(5) -0.0027(5) 0.0017(5)
P49 0.0121(7) 0.0190(7) 0.0135(7) -0.0008(5) -0.0030(5) -0.0009(5)
C1 0.013(3) 0.015(3) 0.014(3) -0.004(2) -0.002(2) 0.001(2)
C2 0.010(2) 0.020(3) 0.017(3) -0.004(2) -0.001(2) 0.001(2)
C3 0.019(3) 0.018(3) 0.018(3) -0.001(2) 0.002(2) -0.001(2)
C4 0.016(3) 0.018(3) 0.013(3) -0.004(2) -0.003(2) 0.003(2)
C5 0.014(3) 0.019(3) 0.012(2) -0.005(2) -0.002(2) 0.000(2)
C6 0.014(3) 0.022(3) 0.015(3) -0.006(2) -0.005(2) 0.004(2)
C7 0.010(3) 0.026(3) 0.017(3) -0.005(2) -0.004(2) 0.001(2)
C8 0.012(3) 0.020(3) 0.016(3) -0.002(2) 0.001(2) -0.003(2)
C9 0.015(3) 0.017(3) 0.014(3) -0.004(2) -0.003(2) 0.001(2)
C10 0.012(3) 0.018(3) 0.011(2) -0.005(2) -0.002(2) 0.000(2)
C11 0.016(3) 0.023(3) 0.017(3) 0.002(2) -0.003(2) 0.003(2)
C12 0.016(3) 0.027(3) 0.023(3) 0.001(2) -0.007(2) 0.003(2)
C13 0.023(3) 0.026(3) 0.019(3) -0.002(2) -0.004(2) 0.002(2)
C14 0.030(3) 0.033(3) 0.022(3) -0.003(3) -0.007(3) -0.002(3)
C15 0.029(3) 0.036(4) 0.023(3) -0.007(3) -0.002(3) 0.008(3)
C16 0.015(3) 0.024(3) 0.031(3) 0.005(3) 0.001(2) -0.002(2)
C17 0.025(3) 0.030(3) 0.035(4) 0.010(3) -0.002(3) -0.001(3)
C18 0.032(4) 0.023(3) 0.043(4) -0.002(3) -0.009(3) -0.002(3)
C21 0.014(3) 0.017(3) 0.013(3) -0.002(2) -0.002(2) 0.000(2)
C22 0.012(3) 0.023(3) 0.016(3) -0.003(2) -0.004(2) 0.002(2)
C23 0.019(3) 0.021(3) 0.020(3) -0.009(2) -0.003(2) 0.004(2)
C24 0.018(3) 0.024(3) 0.015(3) -0.004(2) -0.002(2) -0.002(2)
C25 0.014(3) 0.022(3) 0.016(3) 0.001(2) 0.000(2) 0.001(2)
C26 0.017(3) 0.031(3) 0.017(3) -0.003(2) -0.005(2) 0.000(2)
C27 0.015(3) 0.036(3) 0.020(3) 0.001(2) -0.008(2) 0.007(2)
C28 0.019(3) 0.025(3) 0.022(3) -0.002(2) -0.004(2) 0.006(2)
C29 0.013(3) 0.022(3) 0.016(3) 0.000(2) -0.002(2) 0.000(2)
C30 0.012(3) 0.021(3) 0.013(3) 0.000(2) -0.001(2) -0.002(2)
C31 0.018(3) 0.035(3) 0.016(3) -0.008(2) -0.003(2) 0.001(2)
C32 0.024(3) 0.037(4) 0.022(3) -0.006(3) -0.011(3) 0.003(3)
C33 0.019(3) 0.018(3) 0.033(3) 0.006(2) -0.010(3) -0.002(2)
C34 0.029(4) 0.033(4) 0.049(4) 0.011(3) 0.011(3) 0.000(3)
C35 0.044(5) 0.044(4) 0.047(5) 0.008(4) -0.019(4) -0.018(4)
C36 0.014(3) 0.026(3) 0.034(3) -0.010(3) -0.005(2) 0.004(2)
C37 0.024(3) 0.037(4) 0.037(4) -0.002(3) 0.010(3) 0.004(3)
C38 0.031(4) 0.053(5) 0.064(5) -0.031(4) -0.007(4) 0.015(3)
C41 0.012(3) 0.016(3) 0.013(3) 0.000(2) 0.001(2) 0.001(2)
C42 0.014(3) 0.021(3) 0.014(3) -0.002(2) -0.001(2) 0.000(2)
C43 0.013(3) 0.021(3) 0.022(3) -0.001(2) -0.002(2) -0.004(2)
C44 0.012(3) 0.017(3) 0.019(3) 0.000(2) 0.003(2) 0.001(2)
C45 0.015(3) 0.016(3) 0.016(3) 0.000(2) 0.000(2) 0.001(2)
C46 0.016(3) 0.022(3) 0.016(3) 0.000(2) 0.000(2) 0.004(2)
C47 0.020(3) 0.030(3) 0.012(3) -0.002(2) -0.003(2) 0.004(2)
C48 0.015(3) 0.026(3) 0.019(3) -0.002(2) -0.004(2) 0.003(2)
C49 0.013(3) 0.018(3) 0.015(3) -0.002(2) -0.003(2) 0.003(2)
C50 0.011(3) 0.016(3) 0.014(3) 0.000(2) -0.001(2) 0.002(2)
C51 0.014(3) 0.026(3) 0.020(3) 0.003(2) 0.003(2) 0.000(2)
C52 0.018(3) 0.027(3) 0.017(3) 0.001(2) 0.004(2) -0.001(2)
C53 0.014(3) 0.024(3) 0.016(3) -0.002(2) -0.006(2) 0.001(2)
C54 0.019(3) 0.027(3) 0.021(3) -0.003(2) -0.005(2) 0.003(2)
C55 0.016(3) 0.039(4) 0.030(3) 0.006(3) -0.007(3) -0.005(3)
C56 0.029(3) 0.019(3) 0.026(3) -0.003(2) -0.009(3) 0.000(2)
C57 0.035(4) 0.025(3) 0.042(4) -0.006(3) -0.006(3) 0.013(3)
C58 0.033(4) 0.029(4) 0.057(5) 0.012(3) -0.009(3) -0.004(3)
C61 0.076(6) 0.076(6) 0.076(6) -0.0081(8) -0.0085(8) -0.0008(5)
C62 0.032(3) 0.030(3) 0.031(3) -0.0025(11) -0.0018(11) 0.0011(10)
C63 0.036(3) 0.034(3) 0.035(3) -0.0044(11) -0.0057(11) 0.0003(10)
C64 0.023(3) 0.022(3) 0.023(3) -0.0028(10) -0.0033(10) -0.0002(10)
C65 0.013(2) 0.012(2) 0.012(2) -0.0011(10) -0.0017(10) -0.0001(10)
C66 0.042(4) 0.042(4) 0.043(4) -0.0049(11) -0.0040(11) -0.0003(10)
C67 0.046(4) 0.045(4) 0.046(4) -0.0051(11) -0.0054(11) -0.0003(10)
C68 0.044(3) 0.044(3) 0.044(3) -0.0046(6) -0.0049(6) -0.0005(5)
C69 0.037(3) 0.037(3) 0.037(3) -0.0044(10) -0.0042(10) 0.0003(10)
C70 0.018(2) 0.019(2) 0.019(2) -0.0028(10) -0.0025(10) 0.0011(10)
C71 0.030(3) 0.030(3) 0.030(2) -0.0022(10) -0.0025(10) 0.0013(10)
C72 0.042(3) 0.042(3) 0.042(3) -0.0041(10) -0.0043(10) -0.0002(10)
C73 0.042(3) 0.042(3) 0.043(3) -0.0047(10) -0.0037(10) -0.0009(10)
C74 0.013(2) 0.012(2) 0.0127(19) -0.0031(10) -0.0021(10) 0.0006(10)

loop_
_atom_type_symbol
_atom_type_description
_atom_type_scat_dispersion_real
_atom_type_scat_dispersion_imag
_atom_type_scat_source
C C 0.0033 0.0016
;
International Tables for Crystallography
(Vol. C, Tables 4.2.6.8 and 6.1.1.4)
;
H H 0.0000 0.0000
;
International Tables for Crystallography
(Vol. C, Table 6.1.1.4)
;
P P 0.1023 0.0942
;
International Tables for Crystallography
(Vol. C, Tables 4.2.6.8 and 6.1.1.4)
;
Sb Sb -0.5866 1.5461
;
International Tables for Crystallography
(Vol. C, Tables 4.2.6.8 and 6.1.1.4)
;

loop_
_geom_angle_atom_site_label_1
_geom_angle_atom_site_label_2
_geom_angle_atom_site_label_3
_geom_angle
C1 Sb1 C41 93.56(19)
C1 Sb1 C21 94.93(19)
C41 Sb1 C21 97.3(2)
C9 P19 C16 103.0(3)
C9 P19 C13 98.3(3)
C16 P19 C13 106.7(3)
C29 P29 C36 103.6(3)
C29 P29 C33 100.0(3)
C36 P29 C33 102.2(3)
C49 P49 C53 103.7(2)
C49 P49 C56 100.8(3)
C53 P49 C56 102.1(3)
C2 C1 C10 117.7(5)
C2 C1 Sb1 117.1(4)
C10 C1 Sb1 123.5(4)
C1 C2 C3 124.4(5)
C1 C2 H2 117.8
C3 C2 H2 117.8
C4 C3 C2 118.3(5)
C4 C3 H3 120.9
C2 C3 H3 120.9
C3 C4 C5 118.6(5)
C3 C4 C11 131.9(5)
C5 C4 C11 109.5(5)
C6 C5 C4 111.5(5)
C6 C5 C10 124.3(5)
C4 C5 C10 124.1(5)
C7 C6 C5 118.8(5)
C7 C6 C12 132.3(5)
C5 C6 C12 108.9(5)
C6 C7 C8 118.3(5)
C6 C7 H7 120.8
C8 C7 H7 120.8
C9 C8 C7 123.9(5)
C9 C8 H8 118.0
C7 C8 H8 118.0
C8 C9 C10 118.6(5)
C8 C9 P19 122.4(4)
C10 C9 P19 118.2(4)
C5 C10 C1 116.3(5)
C5 C10 C9 115.3(5)
C1 C10 C9 128.3(5)
C4 C11 C12 104.3(4)
C4 C11 H11A 110.9
C12 C11 H11A 110.9
C4 C11 H11B 110.9
C12 C11 H11B 110.9
H11A C11 H11B 108.9
C6 C12 C11 105.3(4)
C6 C12 H12A 110.7
C11 C12 H12A 110.7
C6 C12 H12B 110.7
C11 C12 H12B 110.7
H12A C12 H12B 108.8
C15 C13 C14 111.5(5)
C15 C13 P19 116.5(4)
C14 C13 P19 111.1(4)
C15 C13 H13 105.6
C14 C13 H13 105.6
P19 C13 H13 105.6
C13 C14 H14A 109.5
C13 C14 H14B 109.5
H14A C14 H14B 109.5
C13 C14 H14C 109.5
H14A C14 H14C 109.5
H14B C14 H14C 109.5
C13 C15 H15A 109.5
C13 C15 H15B 109.5
H15A C15 H15B 109.5
C13 C15 H15C 109.5
H15A C15 H15C 109.5
H15B C15 H15C 109.5
C18 C16 C17 110.9(5)
C18 C16 P19 108.9(4)
C17 C16 P19 109.2(4)
C18 C16 H16 109.2
C17 C16 H16 109.2
P19 C16 H16 109.2
C16 C17 H17A 109.5
C16 C17 H17B 109.5
H17A C17 H17B 109.5
C16 C17 H17C 109.5
H17A C17 H17C 109.5
H17B C17 H17C 109.5
C16 C18 H18A 109.5
C16 C18 H18B 109.5
H18A C18 H18B 109.5
C16 C18 H18C 109.5
H18A C18 H18C 109.5
H18B C18 H18C 109.5
C22 C21 C30 117.0(5)
C22 C21 Sb1 115.1(4)
C30 C21 Sb1 127.4(4)
C21 C22 C23 124.9(5)
C21 C22 H22 117.6
C23 C22 H22 117.6
C24 C23 C22 118.6(5)
C24 C23 H23 120.7
C22 C23 H23 120.7
C23 C24 C25 118.2(5)
C23 C24 C31 131.8(5)
C25 C24 C31 110.0(5)
C30 C25 C26 124.9(5)
C30 C25 C24 124.5(5)
C26 C25 C24 110.6(5)
C27 C26 C25 118.4(5)
C27 C26 C32 131.4(5)
C25 C26 C32 110.2(5)
C26 C27 C28 118.8(5)
C26 C27 H27 120.6
C28 C27 H27 120.6
C29 C28 C27 123.8(5)
C29 C28 H28 118.1
C27 C28 H28 118.1
C28 C29 C30 118.7(5)
C28 C29 P29 121.0(4)
C30 C29 P29 120.0(4)
C25 C30 C21 116.8(5)
C25 C30 C29 115.3(5)
C21 C30 C29 127.9(5)
C24 C31 C32 104.4(5)
C24 C31 H31A 110.9
C32 C31 H31A 110.9
C24 C31 H31B 110.9
C32 C31 H31B 110.9
H31A C31 H31B 108.9
C26 C32 C31 104.8(5)
C26 C32 H32A 110.8
C31 C32 H32A 110.8
C26 C32 H32B 110.8
C31 C32 H32B 110.8
H32A C32 H32B 108.9
C35 C33 C34 107.4(6)
C35 C33 P29 110.6(5)
C34 C33 P29 112.0(4)
C35 C33 H33 108.9
C34 C33 H33 108.9
P29 C33 H33 108.9
C33 C34 H34A 109.5
C33 C34 H34B 109.5
H34A C34 H34B 109.5
C33 C34 H34C 109.5
H34A C34 H34C 109.5
H34B C34 H34C 109.5
C33 C35 H35A 109.5
C33 C35 H35B 109.5
H35A C35 H35B 109.5
C33 C35 H35C 109.5
H35A C35 H35C 109.5
H35B C35 H35C 109.5
C37 C36 C38 113.4(6)
C37 C36 P29 110.3(4)
C38 C36 P29 108.4(4)
C37 C36 H36 108.2
C38 C36 H36 108.2
P29 C36 H36 108.2
C36 C37 H37A 109.5
C36 C37 H37B 109.5
H37A C37 H37B 109.5
C36 C37 H37C 109.5
H37A C37 H37C 109.5
H37B C37 H37C 109.5
C36 C38 H38A 109.5
C36 C38 H38B 109.5
H38A C38 H38B 109.5
C36 C38 H38C 109.5
H38A C38 H38C 109.5
H38B C38 H38C 109.5
C42 C41 C50 117.8(5)
C42 C41 Sb1 116.4(4)
C50 C41 Sb1 125.6(4)
C41 C42 C43 124.6(5)
C41 C42 H42 117.7
C43 C42 H42 117.7
C44 C43 C42 118.4(5)
C44 C43 H43 120.8
C42 C43 H43 120.8
C43 C44 C45 118.9(5)
C43 C44 C51 131.8(5)
C45 C44 C51 109.4(5)
C46 C45 C44 111.2(5)
C46 C45 C50 124.4(5)
C44 C45 C50 124.4(5)
C47 C46 C45 119.2(5)
C47 C46 C52 130.9(5)
C45 C46 C52 109.9(5)
C46 C47 C48 118.2(5)
C46 C47 H47 120.9
C48 C47 H47 120.9
C49 C48 C47 123.8(5)
C49 C48 H48 118.1
C47 C48 H48 118.1
C48 C49 C50 119.2(5)
C48 C49 P49 120.5(4)
C50 C49 P49 120.2(4)
C45 C50 C49 115.0(5)
C45 C50 C41 116.0(5)
C49 C50 C41 129.0(5)
C44 C51 C52 104.5(5)
C44 C51 H51A 110.9
C52 C51 H51A 110.9
C44 C51 H51B 110.9
C52 C51 H51B 110.9
H51A C51 H51B 108.9
C46 C52 C51 105.1(4)
C46 C52 H52A 110.7
C51 C52 H52A 110.7
C46 C52 H52B 110.7
C51 C52 H52B 110.7
H52A C52 H52B 108.8
C54 C53 C55 110.0(5)
C54 C53 P49 110.4(4)
C55 C53 P49 109.2(4)
C54 C53 H53 109.1
C55 C53 H53 109.1
P49 C53 H53 109.1
C53 C54 H54A 109.5
C53 C54 H54B 109.5
H54A C54 H54B 109.5
C53 C54 H54C 109.5
H54A C54 H54C 109.5
H54B C54 H54C 109.5
C53 C55 H55A 109.5
C53 C55 H55B 109.5
H55A C55 H55B 109.5
C53 C55 H55C 109.5
H55A C55 H55C 109.5
H55B C55 H55C 109.5
C57 C56 C58 108.1(5)
C57 C56 P49 112.3(4)
C58 C56 P49 108.9(5)
C57 C56 H56 109.2
C58 C56 H56 109.2
P49 C56 H56 109.2
C56 C57 H57A 109.5
C56 C57 H57B 109.5
H57A C57 H57B 109.5
C56 C57 H57C 109.5
H57A C57 H57C 109.5
H57B C57 H57C 109.5
C56 C58 H58A 109.5
C56 C58 H58B 109.5
H58A C58 H58B 109.5
C56 C58 H58C 109.5
H58A C58 H58C 109.5
H58B C58 H58C 109.5
C62 C61 H61A 109.5
C62 C61 H61B 109.5
H61A C61 H61B 109.5
C62 C61 H61C 109.5
H61A C61 H61C 109.5
H61B C61 H61C 109.5
C63 C62 C67 120.0
C63 C62 C61 120.7(5)
C67 C62 C61 119.3(5)
C64 C63 C62 120.0
C64 C63 H63A 120.0
C62 C63 H63A 120.0
C63 C64 C65 120.0
C63 C64 H64A 120.0
C65 C64 H64A 120.0
C66 C65 C64 120.0
C66 C65 H65A 120.0
C64 C65 H65A 120.0
C65 C66 C67 120.0
C65 C66 H66A 120.0
C67 C66 H66A 120.0
C66 C67 C62 120.0
C66 C67 H67A 120.0
C62 C67 H67A 120.0
C69 C68 H68A 109.5
C69 C68 H68B 109.5
H68A C68 H68B 109.5
C69 C68 H68C 109.5
H68A C68 H68C 109.5
H68B C68 H68C 109.5
C70 C69 C74 120.0
C70 C69 C68 118.1(5)
C74 C69 C68 121.8(5)
C69 C70 C71 120.0
C69 C70 H70A 120.0
C71 C70 H70A 120.0
C72 C71 C70 120.0
C72 C71 H71A 120.0
C70 C71 H71A 120.0
C73 C72 C71 120.0
C73 C72 H72A 120.0
C71 C72 H72A 120.0
C72 C73 C74 120.0
C72 C73 H73A 120.0
C74 C73 H73A 120.0
C73 C74 C69 120.0
C73 C74 H74A 120.0
C69 C74 H74A 120.0

loop_
_geom_bond_atom_site_label_1
_geom_bond_atom_site_label_2
_geom_bond_distance
Sb1 C1 2.212(5)
Sb1 C41 2.215(5)
Sb1 C21 2.223(5)
P19 C9 1.836(5)
P19 C16 1.864(6)
P19 C13 1.877(6)
P29 C29 1.832(6)
P29 C36 1.866(6)
P29 C33 1.885(6)
P49 C49 1.839(6)
P49 C53 1.867(6)
P49 C56 1.875(6)
C1 C2 1.389(8)
C1 C10 1.440(7)
C2 C3 1.423(8)
C2 H2 0.9500
C3 C4 1.368(8)
C3 H3 0.9500
C4 C5 1.415(8)
C4 C11 1.513(7)
C5 C6 1.410(8)
C5 C10 1.417(8)
C6 C7 1.370(8)
C6 C12 1.513(8)
C7 C8 1.414(8)
C7 H7 0.9500
C8 C9 1.389(8)
C8 H8 0.9500
C9 C10 1.444(7)
C11 C12 1.555(8)
C11 H11A 0.9900
C11 H11B 0.9900
C12 H12A 0.9900
C12 H12B 0.9900
C13 C15 1.534(9)
C13 C14 1.540(8)
C13 H13 1.0000
C14 H14A 0.9800
C14 H14B 0.9800
C14 H14C 0.9800
C15 H15A 0.9800
C15 H15B 0.9800
C15 H15C 0.9800
C16 C18 1.517(9)
C16 C17 1.544(9)
C16 H16 1.0000
C17 H17A 0.9800
C17 H17B 0.9800
C17 H17C 0.9800
C18 H18A 0.9800
C18 H18B 0.9800
C18 H18C 0.9800
C21 C22 1.391(8)
C21 C30 1.448(8)
C22 C23 1.420(8)
C22 H22 0.9500
C23 C24 1.365(8)
C23 H23 0.9500
C24 C25 1.417(8)
C24 C31 1.518(8)
C25 C30 1.411(8)
C25 C26 1.417(8)
C26 C27 1.370(9)
C26 C32 1.508(8)
C27 C28 1.411(9)
C27 H27 0.9500
C28 C29 1.394(8)
C28 H28 0.9500
C29 C30 1.448(8)
C31 C32 1.567(8)
C31 H31A 0.9900
C31 H31B 0.9900
C32 H32A 0.9900
C32 H32B 0.9900
C33 C35 1.514(9)
C33 C34 1.556(10)
C33 H33 1.0000
C34 H34A 0.9800
C34 H34B 0.9800
C34 H34C 0.9800
C35 H35A 0.9800
C35 H35B 0.9800
C35 H35C 0.9800
C36 C37 1.510(9)
C36 C38 1.525(9)
C36 H36 1.0000
C37 H37A 0.9800
C37 H37B 0.9800
C37 H37C 0.9800
C38 H38A 0.9800
C38 H38B 0.9800
C38 H38C 0.9800
C41 C42 1.394(8)
C41 C50 1.446(7)
C42 C43 1.424(8)
C42 H42 0.9500
C43 C44 1.362(8)
C43 H43 0.9500
C44 C45 1.414(8)
C44 C51 1.525(7)
C45 C46 1.408(8)
C45 C50 1.426(7)
C46 C47 1.369(8)
C46 C52 1.509(8)
C47 C48 1.410(8)
C47 H47 0.9500
C48 C49 1.393(8)
C48 H48 0.9500
C49 C50 1.440(8)
C51 C52 1.554(8)
C51 H51A 0.9900
C51 H51B 0.9900
C52 H52A 0.9900
C52 H52B 0.9900
C53 C54 1.518(8)
C53 C55 1.537(8)
C53 H53 1.0000
C54 H54A 0.9800
C54 H54B 0.9800
C54 H54C 0.9800
C55 H55A 0.9800
C55 H55B 0.9800
C55 H55C 0.9800
C56 C57 1.521(9)
C56 C58 1.534(10)
C56 H56 1.0000
C57 H57A 0.9800
C57 H57B 0.9800
C57 H57C 0.9800
C58 H58A 0.9800
C58 H58B 0.9800
C58 H58C 0.9800
C61 C62 1.520(4)
C61 H61A 0.9800
C61 H61B 0.9800
C61 H61C 0.9800
C62 C63 1.3900
C62 C67 1.3900
C63 C64 1.3900
C63 H63A 0.9500
C64 C65 1.3900
C64 H64A 0.9500
C65 C66 1.3900
C65 H65A 0.9500
C66 C67 1.3900
C66 H66A 0.9500
C67 H67A 0.9500
C68 C69 1.514(4)
C68 H68A 0.9800
C68 H68B 0.9800
C68 H68C 0.9800
C69 C70 1.3900
C69 C74 1.3900
C70 C71 1.3900
C70 H70A 0.9500
C71 C72 1.3900
C71 H71A 0.9500
C72 C73 1.3900
C72 H72A 0.9500
C73 C74 1.3900
C73 H73A 0.9500
C74 H74A 0.9500

loop_
_geom_torsion_atom_site_label_1
_geom_torsion_atom_site_label_2
_geom_torsion_atom_site_label_3
_geom_torsion_atom_site_label_4
_geom_torsion
C10 C1 C2 C3 2.9(8)
Sb1 C1 C2 C3 -162.6(4)
C1 C2 C3 C4 2.6(8)
C2 C3 C4 C5 -3.3(8)
C2 C3 C4 C11 176.0(5)
C3 C4 C5 C6 177.3(5)
C11 C4 C5 C6 -2.2(6)
C3 C4 C5 C10 -1.6(8)
C11 C4 C5 C10 178.9(5)
C4 C5 C6 C7 178.5(5)
C10 C5 C6 C7 -2.6(8)
C4 C5 C6 C12 -2.2(6)
C10 C5 C6 C12 176.7(5)
C5 C6 C7 C8 -3.6(8)
C12 C6 C7 C8 177.2(6)
C6 C7 C8 C9 3.7(8)
C7 C8 C9 C10 2.4(8)
C7 C8 C9 P19 -167.6(4)
C16 P19 C9 C8 -27.0(5)
C13 P19 C9 C8 82.4(5)
C16 P19 C9 C10 163.0(4)
C13 P19 C9 C10 -87.7(4)
C6 C5 C10 C1 -171.7(5)
C4 C5 C10 C1 7.0(7)
C6 C5 C10 C9 8.5(7)
C4 C5 C10 C9 -172.7(5)
C2 C1 C10 C5 -7.4(7)
Sb1 C1 C10 C5 157.1(4)
C2 C1 C10 C9 172.4(5)
Sb1 C1 C10 C9 -23.1(7)
C8 C9 C10 C5 -8.1(7)
P19 C9 C10 C5 162.4(4)
C8 C9 C10 C1 172.2(5)
P19 C9 C10 C1 -17.4(7)
C3 C4 C11 C12 -174.0(6)
C5 C4 C11 C12 5.4(6)
C7 C6 C12 C11 -175.3(6)
C5 C6 C12 C11 5.4(6)
C4 C11 C12 C6 -6.4(6)
C9 P19 C13 C15 -66.3(5)
C16 P19 C13 C15 40.0(5)
C9 P19 C13 C14 164.6(4)
C16 P19 C13 C14 -89.1(5)
C9 P19 C16 C18 -67.0(5)
C13 P19 C16 C18 -169.9(4)
C9 P19 C16 C17 171.7(4)
C13 P19 C16 C17 68.8(5)
C30 C21 C22 C23 1.1(8)
Sb1 C21 C22 C23 -171.5(5)
C21 C22 C23 C24 -1.7(9)
C22 C23 C24 C25 0.3(8)
C22 C23 C24 C31 -180.0(6)
C23 C24 C25 C30 1.8(9)
C31 C24 C25 C30 -178.0(5)
C23 C24 C25 C26 -179.4(5)
C31 C24 C25 C26 0.8(7)
C30 C25 C26 C27 -0.6(9)
C24 C25 C26 C27 -179.4(5)
C30 C25 C26 C32 179.6(5)
C24 C25 C26 C32 0.8(7)
C25 C26 C27 C28 2.0(9)
C32 C26 C27 C28 -178.2(6)
C26 C27 C28 C29 -2.0(9)
C27 C28 C29 C30 0.2(9)
C27 C28 C29 P29 174.3(5)
C36 P29 C29 C28 34.2(5)
C33 P29 C29 C28 -71.1(5)
C36 P29 C29 C30 -151.8(4)
C33 P29 C29 C30 102.9(5)
C26 C25 C30 C21 179.0(5)
C24 C25 C30 C21 -2.4(8)
C26 C25 C30 C29 -1.1(8)
C24 C25 C30 C29 177.6(5)
C22 C21 C30 C25 0.9(7)
Sb1 C21 C30 C25 172.5(4)
C22 C21 C30 C29 -179.0(5)
Sb1 C21 C30 C29 -7.5(8)
C28 C29 C30 C25 1.2(8)
P29 C29 C30 C25 -172.9(4)
C28 C29 C30 C21 -178.9(5)
P29 C29 C30 C21 7.0(8)
C23 C24 C31 C32 178.3(6)
C25 C24 C31 C32 -1.9(6)
C27 C26 C32 C31 178.3(6)
C25 C26 C32 C31 -1.9(7)
C24 C31 C32 C26 2.3(6)
C29 P29 C33 C35 -157.5(5)
C36 P29 C33 C35 96.1(5)
C29 P29 C33 C34 -37.8(5)
C36 P29 C33 C34 -144.2(5)
C29 P29 C36 C37 64.7(5)
C33 P29 C36 C37 168.2(5)
C29 P29 C36 C38 -170.6(5)
C33 P29 C36 C38 -67.1(6)
C50 C41 C42 C43 0.9(8)
Sb1 C41 C42 C43 -174.0(4)
C41 C42 C43 C44 -0.3(9)
C42 C43 C44 C45 -0.9(8)
C42 C43 C44 C51 179.6(6)
C43 C44 C45 C46 -178.3(5)
C51 C44 C45 C46 1.3(6)
C43 C44 C45 C50 1.5(8)
C51 C44 C45 C50 -178.9(5)
C44 C45 C46 C47 178.9(5)
C50 C45 C46 C47 -0.9(9)
C44 C45 C46 C52 -0.5(7)
C50 C45 C46 C52 179.8(5)
C45 C46 C47 C48 1.8(8)
C52 C46 C47 C48 -179.0(6)
C46 C47 C48 C49 -0.8(9)
C47 C48 C49 C50 -1.1(9)
C47 C48 C49 P49 175.1(4)
C53 P49 C49 C48 32.1(5)
C56 P49 C49 C48 -73.3(5)
C53 P49 C49 C50 -151.7(4)
C56 P49 C49 C50 102.9(5)
C46 C45 C50 C49 -1.0(8)
C44 C45 C50 C49 179.3(5)
C46 C45 C50 C41 179.0(5)
C44 C45 C50 C41 -0.8(8)
C48 C49 C50 C45 1.9(7)
P49 C49 C50 C45 -174.3(4)
C48 C49 C50 C41 -178.0(5)
P49 C49 C50 C41 5.7(8)
C42 C41 C50 C45 -0.4(7)
Sb1 C41 C50 C45 174.0(4)
C42 C41 C50 C49 179.6(5)
Sb1 C41 C50 C49 -6.1(8)
C43 C44 C51 C52 177.9(6)
C45 C44 C51 C52 -1.5(6)
C47 C46 C52 C51 -179.8(6)
C45 C46 C52 C51 -0.5(6)
C44 C51 C52 C46 1.2(6)
C49 P49 C53 C54 60.2(4)
C56 P49 C53 C54 164.7(4)
C49 P49 C53 C55 -178.7(4)
C56 P49 C53 C55 -74.2(5)
C49 P49 C56 C57 -38.1(5)
C53 P49 C56 C57 -144.8(5)
C49 P49 C56 C58 -157.7(5)
C53 P49 C56 C58 95.5(5)
C67 C62 C63 C64 0.0
C61 C62 C63 C64 -178.3(13)
C62 C63 C64 C65 0.0
C63 C64 C65 C66 0.0
C64 C65 C66 C67 0.0
C65 C66 C67 C62 0.0
C63 C62 C67 C66 0.0
C61 C62 C67 C66 178.3(13)
C74 C69 C70 C71 0.0
C68 C69 C70 C71 176.5(10)
C69 C70 C71 C72 0.0
C70 C71 C72 C73 0.0
C71 C72 C73 C74 0.0
C72 C73 C74 C69 0.0
C70 C69 C74 C73 0.0
C68 C69 C74 C73 -176.4(11)
